data_2227045
loop_
_publ_author_name
'Khan, F. Nawaz'
'Roopan, S. Mohana'
'Malathi, N.'
'Hathwar, Venkatesha R.'
'Akkurt, Mehmet'

_publ_section_title
;
 <i>N</i>-[2-(4-Methyl-2-quinolyl)phenyl]acetamide: a <i>P</i>1
 structure with <i>Z</i> = 4
;
_journal_coeditor_code PV2303
_journal_issue 8
_journal_name_full 'Acta Crystallographica Section E'
_journal_page_first o2043
_journal_page_last o2044
_journal_paper_doi 10.1107/S1600536810027650
_journal_volume 66
_journal_year 2010
_chemical_formula_iupac 'C18 H16 N2 O'
_chemical_formula_moiety 'C18 H16 N2 O'
_chemical_formula_sum 'C18 H16 N2 O'
_chemical_formula_weight 276.33
_chemical_name_systematic
;
<i>N</i>-[2-(4-Methyl-2-quinolyl)phenyl]acetamide
;
_space_group_IT_number 1
_symmetry_cell_setting triclinic
_symmetry_space_group_name_Hall 'P 1'
_symmetry_space_group_name_H-M 'P 1'
_atom_sites_solution_hydrogens geom
_atom_sites_solution_primary direct
_atom_sites_solution_secondary difmap
_cell_angle_alpha 101.414(5)
_cell_angle_beta 99.188(5)
_cell_angle_gamma 90.065(5)
_cell_formula_units_Z 4
_cell_length_a 9.7383(5)
_cell_length_b 9.9035(6)
_cell_length_c 15.2809(9)
_cell_measurement_reflns_used 1432
_cell_measurement_temperature 295
_cell_measurement_theta_max 20.54
_cell_measurement_theta_min 1.98
_cell_volume 1425.24(14)
_computing_cell_refinement 'CrysAlis Pro CCD (Oxford Diffraction, 2009)'
_computing_data_collection 'CrysAlis Pro CCD (Oxford Diffraction, 2009)'
_computing_data_reduction 'CrysAlis Pro RED (Oxford Diffraction, 2009)'
_computing_molecular_graphics 'ORTEP-3 (Farrugia, 1997)'
_computing_publication_material 'WinGX (Farrugia, 1999)'
_computing_structure_refinement 'SHELXL97 (Sheldrick, 2008)'
_computing_structure_solution 'SHELXS97 (Sheldrick, 2008)'
_diffrn_ambient_temperature 295(2)
_diffrn_measured_fraction_theta_full 0.999
_diffrn_measured_fraction_theta_max 0.999
_diffrn_measurement_device_type 'Oxford Xcalibur Eos(Nova) CCD detector'
_diffrn_measurement_method '\w scans'
_diffrn_radiation_monochromator graphite
_diffrn_radiation_source 'Enhance (Mo) X-ray Source'
_diffrn_radiation_type MoK\a
_diffrn_radiation_wavelength 0.71073
_diffrn_reflns_av_R_equivalents 0.0792
_diffrn_reflns_av_sigmaI/netI 0.0603
_diffrn_reflns_limit_h_max 11
_diffrn_reflns_limit_h_min -11
_diffrn_reflns_limit_k_max 11
_diffrn_reflns_limit_k_min -11
_diffrn_reflns_limit_l_max 18
_diffrn_reflns_limit_l_min -18
_diffrn_reflns_number 29328
_diffrn_reflns_reduction_process
;
;
_diffrn_reflns_theta_full 25.50
_diffrn_reflns_theta_max 25.50
_diffrn_reflns_theta_min 2.71
_exptl_absorpt_coefficient_mu 0.081
_exptl_absorpt_correction_T_max 0.992
_exptl_absorpt_correction_T_min 0.984
_exptl_absorpt_correction_type multi-scan
_exptl_absorpt_process_details '(CrysAlis Pro RED; Oxford Diffraction, 2009)'
_exptl_crystal_colour colourless
_exptl_crystal_density_diffrn 1.288
_exptl_crystal_density_method 'Not Measured'
_exptl_crystal_description block
_exptl_crystal_F_000 584
_exptl_crystal_size_max 0.200
_exptl_crystal_size_mid 0.100
_exptl_crystal_size_min 0.100
_refine_diff_density_max 0.229
_refine_diff_density_min -0.242
_refine_ls_extinction_method none
_refine_ls_goodness_of_fit_ref 0.937
_refine_ls_hydrogen_treatment constr
_refine_ls_matrix_type full
_refine_ls_number_parameters 766
_refine_ls_number_reflns 5290
_refine_ls_number_restraints 3
_refine_ls_restrained_S_all 0.937
_refine_ls_R_factor_all 0.0960
_refine_ls_R_factor_gt 0.0584
_refine_ls_shift/su_max 0.000
_refine_ls_shift/su_mean 0.000
_refine_ls_structure_factor_coef Fsqd
_refine_ls_weighting_details 'calc w=1/[\s^2^(Fo^2^)+(0.1055P)^2^] where P=(Fo^2^+2Fc^2^)/3'
_refine_ls_weighting_scheme calc
_refine_ls_wR_factor_gt 0.1516
_refine_ls_wR_factor_ref 0.1639
_reflns_number_gt 3314
_reflns_number_total 5290
_reflns_threshold_expression I>2\s(I)
_cod_data_source_file pv2303.cif
_cod_data_source_block I
_cod_database_code 2227045
_cod_database_fobs_code 2227045

loop_
_symmetry_equiv_pos_site_id
_symmetry_equiv_pos_as_xyz
1 x,y,z

loop_
_atom_site_aniso_label
_atom_site_aniso_U_11
_atom_site_aniso_U_22
_atom_site_aniso_U_33
_atom_site_aniso_U_12
_atom_site_aniso_U_13
_atom_site_aniso_U_23
O1 0.037(2) 0.086(3) 0.087(3) 0.012(2) 0.013(2) 0.030(3)
N1 0.042(3) 0.044(3) 0.059(3) -0.001(2) 0.009(2) 0.014(2)
N2 0.041(3) 0.050(3) 0.056(3) 0.000(2) 0.010(2) 0.017(2)
C1 0.034(3) 0.053(4) 0.045(3) -0.003(3) -0.001(2) 0.011(3)
C2 0.040(3) 0.050(4) 0.059(4) 0.003(3) 0.007(3) 0.019(3)
C3 0.036(3) 0.051(4) 0.062(4) 0.001(3) -0.003(3) 0.021(3)
C4 0.033(3) 0.054(4) 0.050(3) 0.008(3) -0.003(2) 0.010(3)
C5 0.050(4) 0.049(4) 0.069(4) 0.010(3) -0.007(3) 0.014(3)
C6 0.064(4) 0.062(5) 0.065(4) 0.027(3) 0.014(3) 0.007(3)
C7 0.052(4) 0.071(5) 0.067(4) 0.007(3) 0.014(3) 0.015(4)
C8 0.050(4) 0.063(4) 0.061(4) 0.002(3) 0.011(3) 0.016(3)
C9 0.033(3) 0.050(4) 0.055(4) 0.007(3) -0.005(3) 0.012(3)
C10 0.059(4) 0.055(4) 0.091(5) 0.002(3) 0.009(4) 0.034(4)
C11 0.044(3) 0.038(3) 0.050(3) 0.001(2) 0.006(3) 0.006(3)
C12 0.063(4) 0.046(4) 0.059(4) -0.004(3) 0.007(3) 0.009(3)
C13 0.067(4) 0.075(5) 0.051(4) -0.010(4) 0.022(3) 0.001(3)
C14 0.060(4) 0.056(4) 0.067(4) -0.005(3) 0.025(3) -0.008(3)
C15 0.044(3) 0.036(3) 0.072(4) -0.001(3) 0.014(3) 0.007(3)
C16 0.036(3) 0.038(3) 0.057(3) -0.006(2) 0.007(2) 0.006(3)
C17 0.046(4) 0.045(3) 0.059(4) -0.003(3) 0.006(3) 0.017(3)
C18 0.047(3) 0.091(5) 0.061(4) 0.011(3) 0.011(3) 0.017(3)
O2 0.038(2) 0.097(4) 0.090(3) -0.011(2) 0.015(2) 0.031(3)
N3 0.043(3) 0.052(3) 0.056(3) -0.001(2) 0.011(2) 0.019(2)
N4 0.039(3) 0.048(3) 0.067(3) 0.004(2) 0.013(2) 0.018(2)
C19 0.042(3) 0.045(3) 0.047(3) 0.002(3) 0.018(3) 0.013(3)
C20 0.051(3) 0.051(4) 0.058(4) 0.000(3) 0.015(3) 0.021(3)
C21 0.048(3) 0.040(3) 0.064(4) 0.001(3) 0.025(3) 0.019(3)
C22 0.040(3) 0.047(3) 0.050(3) -0.003(3) 0.020(3) 0.015(3)
C23 0.056(4) 0.049(4) 0.079(4) -0.003(3) 0.027(4) 0.018(3)
C24 0.056(4) 0.069(5) 0.064(4) -0.022(3) 0.014(3) 0.011(3)
C25 0.052(4) 0.072(5) 0.059(4) -0.012(3) 0.005(3) 0.014(3)
C26 0.045(3) 0.059(4) 0.072(4) 0.002(3) 0.017(3) 0.022(3)
C27 0.044(3) 0.040(3) 0.052(3) -0.005(3) 0.020(3) 0.011(3)
C28 0.070(4) 0.048(4) 0.095(5) -0.001(3) 0.020(4) 0.030(4)
C29 0.041(3) 0.046(3) 0.054(4) 0.011(3) 0.012(3) 0.010(3)
C30 0.063(4) 0.059(4) 0.061(4) 0.000(3) 0.011(3) 0.010(3)
C31 0.062(4) 0.071(5) 0.064(4) 0.005(4) -0.006(3) -0.003(4)
C32 0.060(4) 0.051(4) 0.077(5) 0.005(3) 0.006(4) 0.000(3)
C33 0.042(3) 0.040(3) 0.074(4) 0.005(3) 0.010(3) 0.006(3)
C34 0.037(3) 0.051(4) 0.059(4) 0.011(3) 0.008(3) 0.007(3)
C35 0.046(4) 0.037(3) 0.074(4) 0.002(3) 0.013(3) 0.018(3)
C36 0.051(4) 0.086(5) 0.063(4) -0.006(3) 0.010(3) 0.022(4)
O3 0.036(2) 0.081(3) 0.087(3) 0.014(2) 0.014(2) 0.005(2)
N5 0.039(2) 0.043(3) 0.055(3) 0.001(2) 0.013(2) 0.010(2)
N6 0.035(2) 0.047(3) 0.060(3) 0.002(2) 0.006(2) 0.008(2)
C37 0.040(3) 0.046(3) 0.042(3) -0.001(3) 0.011(2) 0.008(2)
C38 0.043(3) 0.046(3) 0.052(3) 0.000(3) 0.012(3) -0.001(3)
C39 0.054(4) 0.041(3) 0.058(4) 0.009(3) 0.020(3) 0.007(3)
C40 0.043(3) 0.053(4) 0.052(3) 0.013(3) 0.021(3) 0.014(3)
C41 0.059(4) 0.048(4) 0.074(4) 0.013(3) 0.029(3) 0.019(3)
C42 0.051(4) 0.079(5) 0.072(4) 0.016(4) 0.012(3) 0.035(4)
C43 0.043(3) 0.086(6) 0.064(4) 0.000(3) 0.008(3) 0.020(4)
C44 0.043(3) 0.053(4) 0.068(4) 0.005(3) 0.009(3) 0.014(3)
C45 0.036(3) 0.047(4) 0.054(3) 0.007(3) 0.017(3) 0.014(3)
C46 0.075(5) 0.045(4) 0.085(5) 0.002(3) 0.015(4) 0.010(3)
C47 0.041(3) 0.046(3) 0.050(3) -0.001(3) 0.009(3) 0.015(3)
C48 0.062(4) 0.056(4) 0.055(4) -0.001(3) 0.010(3) 0.015(3)
C49 0.060(4) 0.081(5) 0.059(4) -0.015(4) -0.010(3) 0.028(4)
C50 0.052(4) 0.064(5) 0.075(4) -0.002(3) 0.001(3) 0.038(4)
C51 0.047(3) 0.055(4) 0.065(4) 0.002(3) 0.007(3) 0.030(3)
C52 0.042(3) 0.040(3) 0.054(3) -0.006(3) 0.011(3) 0.012(3)
C53 0.047(4) 0.040(3) 0.063(4) -0.001(3) 0.015(3) 0.009(3)
C54 0.054(4) 0.088(5) 0.061(4) 0.013(4) 0.011(3) -0.004(4)
O4 0.037(2) 0.096(4) 0.085(3) -0.015(2) 0.013(2) 0.011(3)
N7 0.040(2) 0.039(3) 0.054(3) 0.001(2) 0.007(2) 0.010(2)
N8 0.041(2) 0.042(3) 0.059(3) -0.003(2) 0.014(2) 0.007(2)
C55 0.042(3) 0.047(3) 0.045(3) 0.003(3) 0.007(3) 0.008(3)
C56 0.045(3) 0.046(4) 0.057(4) -0.005(3) 0.011(3) 0.008(3)
C57 0.046(3) 0.043(3) 0.066(4) -0.008(3) 0.001(3) 0.009(3)
C58 0.032(3) 0.049(4) 0.048(3) -0.010(2) -0.005(2) 0.010(3)
C59 0.049(3) 0.053(4) 0.076(4) -0.018(3) -0.003(3) 0.022(3)
C60 0.052(4) 0.065(5) 0.066(4) -0.013(3) 0.006(3) 0.026(3)
C61 0.040(3) 0.085(5) 0.061(4) 0.002(3) 0.014(3) 0.022(4)
C62 0.045(3) 0.061(4) 0.062(4) 0.004(3) 0.007(3) 0.014(3)
C63 0.032(3) 0.045(4) 0.056(3) -0.004(3) 0.000(3) 0.013(3)
C64 0.059(4) 0.051(4) 0.097(5) -0.010(3) 0.014(4) 0.012(4)
C65 0.038(3) 0.041(3) 0.047(3) -0.003(2) 0.008(2) 0.009(3)
C66 0.058(4) 0.056(4) 0.060(4) -0.002(3) 0.014(3) 0.011(3)
C67 0.066(4) 0.083(5) 0.052(4) 0.016(4) 0.021(3) 0.027(4)
C68 0.059(4) 0.064(5) 0.074(4) 0.009(3) 0.023(3) 0.033(4)
C69 0.049(3) 0.040(3) 0.075(4) 0.003(3) 0.016(3) 0.021(3)
C70 0.041(3) 0.041(3) 0.058(4) 0.003(3) 0.007(3) 0.015(3)
C71 0.040(3) 0.046(4) 0.062(4) 0.000(3) 0.006(3) 0.008(3)
C72 0.047(4) 0.076(5) 0.074(4) -0.007(3) 0.010(3) 0.003(3)

loop_
_atom_site_type_symbol
_atom_site_label
_atom_site_fract_x
_atom_site_fract_y
_atom_site_fract_z
_atom_site_U_iso_or_equiv
_atom_site_thermal_displace_type
_atom_site_calc_flag
_atom_site_refinement_flags
_atom_site_occupancy
O O1 0.5433(4) 0.3283(5) -0.0893(3) 0.0679(16) Uani . . 1.000
N N1 0.9301(5) 0.0670(5) 0.0014(3) 0.0477(17) Uani . . 1.000
N N2 0.7568(5) 0.2789(5) -0.0233(3) 0.0479(17) Uani . . 1.000
C C1 0.8509(5) 0.0467(6) 0.0608(4) 0.0447(19) Uani . . 1.000
C C2 0.8302(6) -0.0875(6) 0.0787(4) 0.049(2) Uani . . 1.000
C C3 0.8889(5) -0.2001(6) 0.0339(4) 0.050(2) Uani . . 1.000
C C4 0.9720(5) -0.1799(6) -0.0317(4) 0.0468(19) Uani . . 1.000
C C5 1.0340(6) -0.2906(7) -0.0856(4) 0.058(2) Uani . . 1.000
C C6 1.1092(7) -0.2636(7) -0.1487(4) 0.064(3) Uani . . 1.000
C C7 1.1259(7) -0.1275(7) -0.1600(4) 0.063(3) Uani . . 1.000
C C8 1.0672(6) -0.0231(7) -0.1108(4) 0.057(2) Uani . . 1.000
C C9 0.9890(5) -0.0465(6) -0.0459(4) 0.047(2) Uani . . 1.000
C C10 0.8644(7) -0.3407(7) 0.0521(5) 0.066(3) Uani . . 1.000
C C11 0.7762(6) 0.1633(5) 0.1048(4) 0.0446(17) Uani . . 1.000
C C12 0.7446(7) 0.1650(6) 0.1914(4) 0.057(2) Uani . . 1.000
C C13 0.6635(7) 0.2636(8) 0.2323(4) 0.065(3) Uani . . 1.000
C C14 0.6128(7) 0.3667(7) 0.1878(4) 0.062(2) Uani . . 1.000
C C15 0.6434(6) 0.3709(6) 0.1040(4) 0.0507(19) Uani . . 1.000
C C16 0.7258(5) 0.2726(6) 0.0623(4) 0.0442(17) Uani . . 1.000
C C17 0.6659(6) 0.3079(6) -0.0933(4) 0.049(2) Uani . . 1.000
C C18 0.7213(6) 0.3083(8) -0.1781(4) 0.066(2) Uani . . 1.000
O O2 0.2107(4) 0.0456(6) 0.5805(3) 0.0728(18) Uani . . 1.000
N N3 0.5519(5) 0.3067(5) 0.4898(3) 0.0489(17) Uani . . 1.000
N N4 0.3917(5) 0.0960(5) 0.5163(3) 0.0500(17) Uani . . 1.000
C C19 0.4453(6) 0.3265(6) 0.4306(4) 0.0429(17) Uani . . 1.000
C C20 0.4127(6) 0.4601(6) 0.4125(4) 0.051(2) Uani . . 1.000
C C21 0.4952(6) 0.5736(6) 0.4563(4) 0.0477(19) Uani . . 1.000
C C22 0.6121(5) 0.5530(6) 0.5222(4) 0.0435(17) Uani . . 1.000
C C23 0.7021(7) 0.6627(7) 0.5749(4) 0.059(2) Uani . . 1.000
C C24 0.8104(7) 0.6361(7) 0.6365(4) 0.063(3) Uani . . 1.000
C C25 0.8316(6) 0.5019(7) 0.6502(4) 0.061(3) Uani . . 1.000
C C26 0.7462(6) 0.3954(7) 0.6017(4) 0.057(2) Uani . . 1.000
C C27 0.6368(6) 0.4191(5) 0.5363(4) 0.0437(17) Uani . . 1.000
C C28 0.4617(7) 0.7137(6) 0.4391(5) 0.068(3) Uani . . 1.000
C C29 0.3475(6) 0.2082(6) 0.3856(4) 0.0465(19) Uani . . 1.000
C C30 0.2745(7) 0.2048(7) 0.2995(4) 0.061(2) Uani . . 1.000
C C31 0.1718(7) 0.1061(8) 0.2583(5) 0.070(3) Uani . . 1.000
C C32 0.1437(7) 0.0043(7) 0.3041(5) 0.065(3) Uani . . 1.000
C C33 0.2144(6) 0.0003(6) 0.3879(4) 0.0527(19) Uani . . 1.000
C C34 0.3185(5) 0.1019(6) 0.4296(4) 0.050(2) Uani . . 1.000
C C35 0.3340(6) 0.0675(6) 0.5860(4) 0.051(2) Uani . . 1.000
C C36 0.4340(6) 0.0684(8) 0.6700(4) 0.066(3) Uani . . 1.000
O O3 0.7086(4) 1.0413(5) 0.5781(3) 0.0692(16) Uani . . 1.000
N N5 1.0455(4) 0.7212(5) 0.4866(3) 0.0451(16) Uani . . 1.000
N N6 0.8859(5) 0.9444(5) 0.5108(3) 0.0479(16) Uani . . 1.000
C C37 0.9378(5) 0.6617(6) 0.4268(3) 0.0423(17) Uani . . 1.000
C C38 0.9110(6) 0.5172(6) 0.4096(4) 0.0480(17) Uani . . 1.000
C C39 0.9949(6) 0.4330(6) 0.4534(4) 0.050(2) Uani . . 1.000
C C40 1.1085(6) 0.4948(6) 0.5202(4) 0.0474(19) Uani . . 1.000
C C41 1.1998(7) 0.4191(7) 0.5722(4) 0.057(2) Uani . . 1.000
C C42 1.3077(7) 0.4881(8) 0.6362(5) 0.064(3) Uani . . 1.000
C C43 1.3243(6) 0.6285(8) 0.6493(4) 0.064(3) Uani . . 1.000
C C44 1.2377(6) 0.7027(7) 0.5996(4) 0.054(2) Uani . . 1.000
C C45 1.1293(5) 0.6383(6) 0.5340(4) 0.0441(19) Uani . . 1.000
C C46 0.9622(7) 0.2814(7) 0.4362(5) 0.069(3) Uani . . 1.000
C C47 0.8399(6) 0.7511(6) 0.3819(4) 0.0448(17) Uani . . 1.000
C C48 0.7663(7) 0.7020(7) 0.2959(4) 0.057(2) Uani . . 1.000
C C49 0.6643(7) 0.7741(8) 0.2551(4) 0.067(3) Uani . . 1.000
C C50 0.6357(6) 0.9044(7) 0.2999(5) 0.061(3) Uani . . 1.000
C C51 0.7087(6) 0.9602(7) 0.3832(4) 0.053(2) Uani . . 1.000
C C52 0.8113(5) 0.8866(6) 0.4248(4) 0.0446(17) Uani . . 1.000
C C53 0.8323(6) 1.0137(6) 0.5815(4) 0.050(2) Uani . . 1.000
C C54 0.9305(7) 1.0539(8) 0.6673(4) 0.070(3) Uani . . 1.000
O O4 0.0423(4) 0.3327(6) -0.0889(3) 0.0733(18) Uani . . 1.000
N N7 0.4267(5) 0.6515(5) 0.0017(3) 0.0443(16) Uani . . 1.000
N N8 0.2536(5) 0.4286(5) -0.0231(3) 0.0471(16) Uani . . 1.000
C C55 0.3477(6) 0.7108(6) 0.0610(3) 0.0449(17) Uani . . 1.000
C C56 0.3282(6) 0.8550(6) 0.0788(4) 0.049(2) Uani . . 1.000
C C57 0.3881(6) 0.9399(6) 0.0347(4) 0.0529(19) Uani . . 1.000
C C58 0.4710(5) 0.8799(6) -0.0307(4) 0.0443(19) Uani . . 1.000
C C59 0.5375(6) 0.9536(7) -0.0836(5) 0.060(2) Uani . . 1.000
C C60 0.6132(6) 0.8888(7) -0.1453(4) 0.060(3) Uani . . 1.000
C C61 0.6281(6) 0.7468(8) -0.1591(4) 0.060(2) Uani . . 1.000
C C62 0.5646(6) 0.6722(7) -0.1089(4) 0.056(2) Uani . . 1.000
C C63 0.4868(5) 0.7360(6) -0.0448(4) 0.0447(19) Uani . . 1.000
C C64 0.3641(7) 1.0908(7) 0.0524(5) 0.069(3) Uani . . 1.000
C C65 0.2726(5) 0.6201(5) 0.1057(3) 0.0419(17) Uani . . 1.000
C C66 0.2424(6) 0.6714(7) 0.1922(4) 0.058(2) Uani . . 1.000
C C67 0.1606(7) 0.5957(8) 0.2330(4) 0.064(3) Uani . . 1.000
C C68 0.1105(7) 0.4662(7) 0.1882(5) 0.062(3) Uani . . 1.000
C C69 0.1415(6) 0.4109(6) 0.1048(4) 0.0527(19) Uani . . 1.000
C C70 0.2233(5) 0.4852(6) 0.0627(4) 0.0461(19) Uani . . 1.000
C C71 0.1644(6) 0.3579(6) -0.0941(4) 0.050(2) Uani . . 1.000
C C72 0.2186(7) 0.3182(8) -0.1798(5) 0.067(3) Uani . . 1.000
H H2 0.77570 -0.09830 0.12170 0.0580 Uiso calc R 1.000
H H2N 0.84080 0.26300 -0.03210 0.0580 Uiso calc R 1.000
H H5 1.02300 -0.38050 -0.07780 0.0690 Uiso calc R 1.000
H H6 1.14940 -0.33520 -0.18410 0.0770 Uiso calc R 1.000
H H7 1.17860 -0.10960 -0.20240 0.0760 Uiso calc R 1.000
H H8 1.07860 0.06600 -0.11990 0.0680 Uiso calc R 1.000
H H10A 0.93300 -0.35620 0.10140 0.0990 Uiso calc R 1.000
H H10B 0.87120 -0.40900 -0.00100 0.0990 Uiso calc R 1.000
H H10C 0.77320 -0.34690 0.06770 0.0990 Uiso calc R 1.000
H H12 0.77970 0.09710 0.22210 0.0680 Uiso calc R 1.000
H H13 0.64290 0.26120 0.28930 0.0770 Uiso calc R 1.000
H H14 0.55760 0.43360 0.21500 0.0750 Uiso calc R 1.000
H H15 0.60850 0.44050 0.07480 0.0610 Uiso calc R 1.000
H H18A 0.64540 0.30660 -0.22690 0.0980 Uiso calc R 1.000
H H18B 0.77600 0.22850 -0.19150 0.0980 Uiso calc R 1.000
H H18C 0.77850 0.39000 -0.17100 0.0980 Uiso calc R 1.000
H H4N 0.48020 0.11190 0.52570 0.0600 Uiso calc R 1.000
H H20 0.33480 0.47020 0.37070 0.0620 Uiso calc R 1.000
H H23 0.68700 0.75260 0.56720 0.0710 Uiso calc R 1.000
H H24 0.87060 0.70770 0.66970 0.0750 Uiso calc R 1.000
H H25 0.90530 0.48520 0.69310 0.0730 Uiso calc R 1.000
H H26 0.76060 0.30680 0.61210 0.0680 Uiso calc R 1.000
H H28A 0.37030 0.71110 0.40410 0.1020 Uiso calc R 1.000
H H28B 0.52860 0.74310 0.40630 0.1020 Uiso calc R 1.000
H H28C 0.46460 0.77720 0.49570 0.1020 Uiso calc R 1.000
H H30 0.29560 0.27170 0.26820 0.0730 Uiso calc R 1.000
H H31 0.12250 0.10780 0.20120 0.0840 Uiso calc R 1.000
H H32 0.07490 -0.06290 0.27700 0.0780 Uiso calc R 1.000
H H33 0.19410 -0.06910 0.41740 0.0630 Uiso calc R 1.000
H H36A 0.41260 0.14110 0.71710 0.0980 Uiso calc R 1.000
H H36B 0.52680 0.08330 0.65930 0.0980 Uiso calc R 1.000
H H36C 0.42730 -0.01850 0.68810 0.0980 Uiso calc R 1.000
H H6N 0.97440 0.93430 0.51890 0.0570 Uiso calc R 1.000
H H38 0.83430 0.47900 0.36750 0.0580 Uiso calc R 1.000
H H41 1.18780 0.32400 0.56370 0.0690 Uiso calc R 1.000
H H42 1.36880 0.43880 0.67010 0.0780 Uiso calc R 1.000
H H43 1.39590 0.67370 0.69300 0.0770 Uiso calc R 1.000
H H44 1.25110 0.79790 0.60960 0.0650 Uiso calc R 1.000
H H46A 0.88630 0.25780 0.38680 0.1030 Uiso calc R 1.000
H H46B 0.93660 0.25760 0.48950 0.1030 Uiso calc R 1.000
H H46C 1.04260 0.23170 0.42120 0.1030 Uiso calc R 1.000
H H48 0.78730 0.61610 0.26460 0.0690 Uiso calc R 1.000
H H49 0.61470 0.73650 0.19830 0.0800 Uiso calc R 1.000
H H50 0.56610 0.95420 0.27290 0.0740 Uiso calc R 1.000
H H51 0.68940 1.04830 0.41210 0.0640 Uiso calc R 1.000
H H54A 0.91000 1.14440 0.69750 0.1050 Uiso calc R 1.000
H H54B 1.02400 1.05440 0.65470 0.1050 Uiso calc R 1.000
H H54C 0.92150 0.98920 0.70530 0.1050 Uiso calc R 1.000
H H8N 0.33780 0.44010 -0.03140 0.0560 Uiso calc R 1.000
H H56 0.27320 0.89230 0.12150 0.0590 Uiso calc R 1.000
H H59 0.52900 1.04860 -0.07570 0.0720 Uiso calc R 1.000
H H60 0.65590 0.93980 -0.17910 0.0710 Uiso calc R 1.000
H H61 0.68030 0.70290 -0.20170 0.0730 Uiso calc R 1.000
H H62 0.57400 0.57730 -0.11810 0.0670 Uiso calc R 1.000
H H64A 0.29360 1.11030 0.09000 0.1040 Uiso calc R 1.000
H H64B 0.33430 1.11930 -0.00390 0.1040 Uiso calc R 1.000
H H64C 0.44910 1.14000 0.08250 0.1040 Uiso calc R 1.000
H H66 0.27770 0.75810 0.22310 0.0690 Uiso calc R 1.000
H H67 0.13980 0.63210 0.29020 0.0770 Uiso calc R 1.000
H H68 0.05490 0.41570 0.21510 0.0740 Uiso calc R 1.000
H H69 0.10780 0.32280 0.07580 0.0630 Uiso calc R 1.000
H H72A 0.24060 0.22250 -0.18900 0.1010 Uiso calc R 1.000
H H72B 0.30100 0.37300 -0.17740 0.1010 Uiso calc R 1.000
H H72C 0.14950 0.33340 -0.22890 0.1010 Uiso calc R 1.000

loop_
_atom_type_symbol
_atom_type_description
_atom_type_scat_dispersion_real
_atom_type_scat_dispersion_imag
_atom_type_scat_source
O O 0.0106 0.0060 'International Tables Vol C Tables 4.2.6.8 and 6.1.1.4'
N N 0.0061 0.0033 'International Tables Vol C Tables 4.2.6.8 and 6.1.1.4'
H H 0.0000 0.0000 'International Tables Vol C Tables 4.2.6.8 and 6.1.1.4'
C C 0.0033 0.0016 'International Tables Vol C Tables 4.2.6.8 and 6.1.1.4'

loop_
_geom_angle_atom_site_label_1
_geom_angle_atom_site_label_2
_geom_angle_atom_site_label_3
_geom_angle_site_symmetry_1
_geom_angle_site_symmetry_2
_geom_angle_site_symmetry_3
_geom_angle
_geom_angle_publ_flag
C1 N1 C9 . . . 118.3(5) no
C16 N2 C17 . . . 125.6(5) no
C17 N2 H2N . . . 117.00 no
C16 N2 H2N . . . 117.00 no
C19 N3 C27 . . . 118.8(5) no
C34 N4 C35 . . . 125.4(5) no
C34 N4 H4N . . . 117.00 no
C35 N4 H4N . . . 117.00 no
C37 N5 C45 . . . 117.9(5) no
C52 N6 C53 . . . 126.3(5) no
C53 N6 H6N . . . 117.00 no
C52 N6 H6N . . . 117.00 no
C55 N7 C63 . . . 117.2(5) no
C70 N8 C71 . . . 126.7(5) no
C71 N8 H8N . . . 117.00 no
C70 N8 H8N . . . 117.00 no
N1 C1 C2 . . . 121.3(5) no
N1 C1 C11 . . . 119.1(5) no
C2 C1 C11 . . . 119.6(5) no
C1 C2 C3 . . . 121.3(5) no
C4 C3 C10 . . . 121.3(5) no
C2 C3 C4 . . . 117.9(5) no
C2 C3 C10 . . . 120.8(5) no
C3 C4 C9 . . . 118.2(5) no
C5 C4 C9 . . . 118.7(5) no
C3 C4 C5 . . . 123.1(6) no
C4 C5 C6 . . . 119.7(6) no
C5 C6 C7 . . . 119.9(6) no
C6 C7 C8 . . . 121.1(6) no
C7 C8 C9 . . . 120.8(6) no
C4 C9 C8 . . . 119.8(5) no
N1 C9 C8 . . . 117.2(5) no
N1 C9 C4 . . . 123.0(5) no
C1 C11 C12 . . . 119.5(5) no
C1 C11 C16 . . . 123.6(5) no
C12 C11 C16 . . . 116.9(5) no
C11 C12 C13 . . . 122.2(6) no
C12 C13 C14 . . . 119.4(6) no
C13 C14 C15 . . . 120.5(6) no
C14 C15 C16 . . . 120.7(6) no
N2 C16 C15 . . . 120.0(5) no
N2 C16 C11 . . . 119.7(5) no
C11 C16 C15 . . . 120.3(5) no
O1 C17 C18 . . . 120.7(5) no
O1 C17 N2 . . . 122.8(5) no
N2 C17 C18 . . . 116.5(5) no
C3 C2 H2 . . . 119.00 no
C1 C2 H2 . . . 119.00 no
C4 C5 H5 . . . 120.00 no
C6 C5 H5 . . . 120.00 no
C7 C6 H6 . . . 120.00 no
C5 C6 H6 . . . 120.00 no
C6 C7 H7 . . . 119.00 no
C8 C7 H7 . . . 119.00 no
C9 C8 H8 . . . 120.00 no
C7 C8 H8 . . . 120.00 no
C3 C10 H10A . . . 109.00 no
H10B C10 H10C . . . 109.00 no
H10A C10 H10B . . . 110.00 no
C3 C10 H10B . . . 110.00 no
C3 C10 H10C . . . 109.00 no
H10A C10 H10C . . . 109.00 no
C11 C12 H12 . . . 119.00 no
C13 C12 H12 . . . 119.00 no
C14 C13 H13 . . . 120.00 no
C12 C13 H13 . . . 120.00 no
C15 C14 H14 . . . 120.00 no
C13 C14 H14 . . . 120.00 no
C16 C15 H15 . . . 120.00 no
C14 C15 H15 . . . 120.00 no
C17 C18 H18B . . . 110.00 no
C17 C18 H18A . . . 110.00 no
H18A C18 H18B . . . 109.00 no
H18A C18 H18C . . . 109.00 no
C17 C18 H18C . . . 110.00 no
H18B C18 H18C . . . 109.00 no
N3 C19 C20 . . . 122.3(5) no
N3 C19 C29 . . . 119.1(5) no
C20 C19 C29 . . . 118.5(5) no
C19 C20 C21 . . . 120.7(5) no
C20 C21 C22 . . . 117.5(5) no
C20 C21 C28 . . . 121.4(6) no
C22 C21 C28 . . . 121.2(5) no
C21 C22 C23 . . . 123.0(6) no
C21 C22 C27 . . . 118.4(5) no
C23 C22 C27 . . . 118.5(5) no
C22 C23 C24 . . . 120.0(6) no
C23 C24 C25 . . . 120.3(6) no
C24 C25 C26 . . . 120.9(6) no
C25 C26 C27 . . . 120.0(6) no
N3 C27 C22 . . . 122.4(5) no
N3 C27 C26 . . . 117.4(5) no
C22 C27 C26 . . . 120.2(5) no
C30 C29 C34 . . . 117.5(6) no
C19 C29 C34 . . . 122.4(5) no
C19 C29 C30 . . . 120.0(6) no
C29 C30 C31 . . . 122.6(6) no
C30 C31 C32 . . . 118.4(7) no
C31 C32 C33 . . . 121.6(6) no
C32 C33 C34 . . . 119.6(6) no
N4 C34 C29 . . . 120.8(5) no
N4 C34 C33 . . . 119.0(5) no
C29 C34 C33 . . . 120.2(5) no
N4 C35 C36 . . . 114.6(5) no
O2 C35 N4 . . . 122.7(6) no
O2 C35 C36 . . . 122.7(6) no
C21 C20 H20 . . . 120.00 no
C19 C20 H20 . . . 120.00 no
C22 C23 H23 . . . 120.00 no
C24 C23 H23 . . . 120.00 no
C25 C24 H24 . . . 120.00 no
C23 C24 H24 . . . 120.00 no
C26 C25 H25 . . . 120.00 no
C24 C25 H25 . . . 120.00 no
C25 C26 H26 . . . 120.00 no
C27 C26 H26 . . . 120.00 no
H28A C28 H28C . . . 109.00 no
C21 C28 H28A . . . 109.00 no
H28A C28 H28B . . . 109.00 no
C21 C28 H28B . . . 109.00 no
H28B C28 H28C . . . 109.00 no
C21 C28 H28C . . . 110.00 no
C29 C30 H30 . . . 119.00 no
C31 C30 H30 . . . 119.00 no
C32 C31 H31 . . . 121.00 no
C30 C31 H31 . . . 121.00 no
C33 C32 H32 . . . 119.00 no
C31 C32 H32 . . . 119.00 no
C32 C33 H33 . . . 120.00 no
C34 C33 H33 . . . 120.00 no
H36B C36 H36C . . . 110.00 no
C35 C36 H36B . . . 109.00 no
C35 C36 H36A . . . 109.00 no
H36A C36 H36C . . . 109.00 no
C35 C36 H36C . . . 109.00 no
H36A C36 H36B . . . 109.00 no
N5 C37 C38 . . . 121.5(5) no
N5 C37 C47 . . . 118.3(5) no
C38 C37 C47 . . . 120.1(5) no
C37 C38 C39 . . . 121.6(5) no
C38 C39 C46 . . . 120.7(6) no
C40 C39 C46 . . . 121.2(5) no
C38 C39 C40 . . . 118.0(6) no
C39 C40 C41 . . . 123.3(6) no
C41 C40 C45 . . . 119.2(5) no
C39 C40 C45 . . . 117.5(5) no
C40 C41 C42 . . . 119.4(6) no
C41 C42 C43 . . . 120.2(7) no
C42 C43 C44 . . . 121.1(6) no
C43 C44 C45 . . . 120.9(6) no
N5 C45 C40 . . . 123.4(5) no
N5 C45 C44 . . . 117.3(5) no
C40 C45 C44 . . . 119.2(6) no
C48 C47 C52 . . . 116.7(6) no
C37 C47 C48 . . . 120.4(5) no
C37 C47 C52 . . . 122.8(5) no
C47 C48 C49 . . . 123.0(6) no
C48 C49 C50 . . . 118.9(6) no
C49 C50 C51 . . . 120.6(6) no
C50 C51 C52 . . . 120.4(6) no
N6 C52 C47 . . . 119.5(5) no
N6 C52 C51 . . . 120.2(5) no
C47 C52 C51 . . . 120.3(5) no
N6 C53 C54 . . . 116.1(5) no
O3 C53 C54 . . . 120.3(6) no
O3 C53 N6 . . . 123.6(5) no
C37 C38 H38 . . . 119.00 no
C39 C38 H38 . . . 119.00 no
C40 C41 H41 . . . 120.00 no
C42 C41 H41 . . . 120.00 no
C43 C42 H42 . . . 120.00 no
C41 C42 H42 . . . 120.00 no
C42 C43 H43 . . . 119.00 no
C44 C43 H43 . . . 119.00 no
C43 C44 H44 . . . 120.00 no
C45 C44 H44 . . . 120.00 no
H46A C46 H46C . . . 109.00 no
C39 C46 H46C . . . 109.00 no
H46A C46 H46B . . . 109.00 no
C39 C46 H46A . . . 109.00 no
C39 C46 H46B . . . 109.00 no
H46B C46 H46C . . . 110.00 no
C49 C48 H48 . . . 119.00 no
C47 C48 H48 . . . 119.00 no
C48 C49 H49 . . . 121.00 no
C50 C49 H49 . . . 120.00 no
C51 C50 H50 . . . 120.00 no
C49 C50 H50 . . . 120.00 no
C50 C51 H51 . . . 120.00 no
C52 C51 H51 . . . 120.00 no
H54A C54 H54C . . . 110.00 no
H54B C54 H54C . . . 109.00 no
H54A C54 H54B . . . 109.00 no
C53 C54 H54A . . . 109.00 no
C53 C54 H54B . . . 109.00 no
C53 C54 H54C . . . 110.00 no
C56 C55 C65 . . . 119.8(5) no
N7 C55 C56 . . . 122.2(5) no
N7 C55 C65 . . . 117.9(5) no
C55 C56 C57 . . . 121.4(5) no
C56 C57 C58 . . . 118.1(6) no
C56 C57 C64 . . . 120.9(6) no
C58 C57 C64 . . . 121.0(6) no
C57 C58 C59 . . . 124.9(6) no
C59 C58 C63 . . . 117.4(5) no
C57 C58 C63 . . . 117.7(5) no
C58 C59 C60 . . . 121.4(6) no
C59 C60 C61 . . . 120.9(6) no
C60 C61 C62 . . . 119.1(6) no
C61 C62 C63 . . . 121.2(6) no
N7 C63 C58 . . . 123.4(5) no
C58 C63 C62 . . . 119.9(5) no
N7 C63 C62 . . . 116.7(6) no
C55 C65 C70 . . . 122.9(4) no
C66 C65 C70 . . . 117.8(5) no
C55 C65 C66 . . . 119.3(5) no
C65 C66 C67 . . . 121.3(6) no
C66 C67 C68 . . . 119.5(6) no
C67 C68 C69 . . . 120.9(6) no
C68 C69 C70 . . . 120.6(6) no
N8 C70 C69 . . . 120.3(5) no
C65 C70 C69 . . . 119.9(5) no
N8 C70 C65 . . . 119.7(5) no
N8 C71 C72 . . . 116.4(5) no
O4 C71 N8 . . . 122.1(5) no
O4 C71 C72 . . . 121.5(6) no
C55 C56 H56 . . . 119.00 no
C57 C56 H56 . . . 119.00 no
C58 C59 H59 . . . 119.00 no
C60 C59 H59 . . . 119.00 no
C59 C60 H60 . . . 120.00 no
C61 C60 H60 . . . 119.00 no
C60 C61 H61 . . . 120.00 no
C62 C61 H61 . . . 120.00 no
C61 C62 H62 . . . 119.00 no
C63 C62 H62 . . . 119.00 no
C57 C64 H64A . . . 109.00 no
C57 C64 H64B . . . 109.00 no
C57 C64 H64C . . . 109.00 no
H64A C64 H64B . . . 109.00 no
H64A C64 H64C . . . 110.00 no
H64B C64 H64C . . . 109.00 no
C65 C66 H66 . . . 119.00 no
C67 C66 H66 . . . 119.00 no
C66 C67 H67 . . . 120.00 no
C68 C67 H67 . . . 120.00 no
C67 C68 H68 . . . 120.00 no
C69 C68 H68 . . . 120.00 no
C68 C69 H69 . . . 120.00 no
C70 C69 H69 . . . 120.00 no
C71 C72 H72A . . . 109.00 no
C71 C72 H72B . . . 109.00 no
C71 C72 H72C . . . 109.00 no
H72A C72 H72B . . . 110.00 no
H72A C72 H72C . . . 110.00 no
H72B C72 H72C . . . 109.00 no

loop_
_geom_bond_atom_site_label_1
_geom_bond_atom_site_label_2
_geom_bond_site_symmetry_1
_geom_bond_site_symmetry_2
_geom_bond_distance
_geom_bond_publ_flag
O1 C17 . . 1.220(7) no
O2 C35 . . 1.207(7) no
O3 C53 . . 1.231(7) no
O4 C71 . . 1.233(7) no
N1 C9 . . 1.388(8) no
N1 C1 . . 1.325(7) no
N2 C17 . . 1.353(8) no
N2 C16 . . 1.402(7) no
N2 H2N . . 0.8600 no
N3 C19 . . 1.306(8) no
N3 C27 . . 1.387(7) no
N4 C35 . . 1.356(8) no
N4 C34 . . 1.413(7) no
N4 H4N . . 0.8600 no
N5 C45 . . 1.383(7) no
N5 C37 . . 1.327(6) no
N6 C53 . . 1.341(8) no
N6 C52 . . 1.407(7) no
N6 H6N . . 0.8600 no
N7 C63 . . 1.384(8) no
N7 C55 . . 1.331(7) no
N8 C71 . . 1.349(8) no
N8 C70 . . 1.398(7) no
N8 H8N . . 0.8600 no
C1 C11 . . 1.472(8) no
C1 C2 . . 1.429(9) no
C2 C3 . . 1.365(8) no
C3 C10 . . 1.499(9) no
C3 C4 . . 1.428(8) no
C4 C5 . . 1.431(9) no
C4 C9 . . 1.394(9) no
C5 C6 . . 1.366(9) no
C6 C7 . . 1.405(10) no
C7 C8 . . 1.339(9) no
C8 C9 . . 1.396(8) no
C11 C12 . . 1.403(8) no
C11 C16 . . 1.419(8) no
C12 C13 . . 1.373(10) no
C13 C14 . . 1.385(10) no
C14 C15 . . 1.369(9) no
C15 C16 . . 1.385(8) no
C17 C18 . . 1.482(8) no
C2 H2 . . 0.9300 no
C5 H5 . . 0.9300 no
C6 H6 . . 0.9300 no
C7 H7 . . 0.9300 no
C8 H8 . . 0.9300 no
C10 H10A . . 0.9600 no
C10 H10C . . 0.9600 no
C10 H10B . . 0.9600 no
C12 H12 . . 0.9300 no
C13 H13 . . 0.9300 no
C14 H14 . . 0.9300 no
C15 H15 . . 0.9300 no
C18 H18A . . 0.9600 no
C18 H18B . . 0.9600 no
C18 H18C . . 0.9600 no
C19 C20 . . 1.430(9) no
C19 C29 . . 1.491(8) no
C20 C21 . . 1.373(8) no
C21 C22 . . 1.438(8) no
C21 C28 . . 1.490(9) no
C22 C23 . . 1.422(9) no
C22 C27 . . 1.400(8) no
C23 C24 . . 1.360(9) no
C24 C25 . . 1.396(10) no
C25 C26 . . 1.358(9) no
C26 C27 . . 1.394(8) no
C29 C34 . . 1.407(8) no
C29 C30 . . 1.386(8) no
C30 C31 . . 1.380(10) no
C31 C32 . . 1.386(11) no
C32 C33 . . 1.362(9) no
C33 C34 . . 1.409(8) no
C35 C36 . . 1.481(8) no
C20 H20 . . 0.9300 no
C23 H23 . . 0.9300 no
C24 H24 . . 0.9300 no
C25 H25 . . 0.9300 no
C26 H26 . . 0.9300 no
C28 H28A . . 0.9600 no
C28 H28B . . 0.9600 no
C28 H28C . . 0.9600 no
C30 H30 . . 0.9300 no
C31 H31 . . 0.9300 no
C32 H32 . . 0.9300 no
C33 H33 . . 0.9300 no
C36 H36B . . 0.9600 no
C36 H36A . . 0.9600 no
C36 H36C . . 0.9600 no
C37 C47 . . 1.482(8) no
C37 C38 . . 1.419(8) no
C38 C39 . . 1.363(8) no
C39 C46 . . 1.497(9) no
C39 C40 . . 1.425(8) no
C40 C45 . . 1.404(9) no
C40 C41 . . 1.413(9) no
C41 C42 . . 1.390(10) no
C42 C43 . . 1.371(11) no
C43 C44 . . 1.359(9) no
C44 C45 . . 1.391(8) no
C47 C48 . . 1.387(8) no
C47 C52 . . 1.421(8) no
C48 C49 . . 1.366(10) no
C49 C50 . . 1.387(10) no
C50 C51 . . 1.365(9) no
C51 C52 . . 1.384(8) no
C53 C54 . . 1.478(9) no
C38 H38 . . 0.9300 no
C41 H41 . . 0.9300 no
C42 H42 . . 0.9300 no
C43 H43 . . 0.9300 no
C44 H44 . . 0.9300 no
C46 H46B . . 0.9600 no
C46 H46A . . 0.9600 no
C46 H46C . . 0.9600 no
C48 H48 . . 0.9300 no
C49 H49 . . 0.9300 no
C50 H50 . . 0.9300 no
C51 H51 . . 0.9300 no
C54 H54B . . 0.9600 no
C54 H54A . . 0.9600 no
C54 H54C . . 0.9600 no
C55 C65 . . 1.486(8) no
C55 C56 . . 1.419(8) no
C56 C57 . . 1.360(8) no
C57 C64 . . 1.491(9) no
C57 C58 . . 1.424(8) no
C58 C63 . . 1.411(9) no
C58 C59 . . 1.416(9) no
C59 C60 . . 1.352(9) no
C60 C61 . . 1.391(11) no
C61 C62 . . 1.375(9) no
C62 C63 . . 1.388(8) no
C65 C70 . . 1.413(8) no
C65 C66 . . 1.397(7) no
C66 C67 . . 1.388(10) no
C67 C68 . . 1.377(10) no
C68 C69 . . 1.365(9) no
C69 C70 . . 1.393(8) no
C71 C72 . . 1.472(9) no
C56 H56 . . 0.9300 no
C59 H59 . . 0.9300 no
C60 H60 . . 0.9300 no
C61 H61 . . 0.9300 no
C62 H62 . . 0.9300 no
C64 H64A . . 0.9600 no
C64 H64B . . 0.9600 no
C64 H64C . . 0.9600 no
C66 H66 . . 0.9300 no
C67 H67 . . 0.9300 no
C68 H68 . . 0.9300 no
C69 H69 . . 0.9300 no
C72 H72A . . 0.9600 no
C72 H72B . . 0.9600 no
C72 H72C . . 0.9600 no

loop_
_geom_contact_atom_site_label_1
_geom_contact_atom_site_label_2
_geom_contact_distance
_geom_contact_site_symmetry_1
_geom_contact_site_symmetry_2
_geom_contact_publ_flag
O1 N8 3.239(6) . . no
O1 C15 2.905(7) . . no
O1 C72 3.236(8) . . no
O2 N6 3.262(6) . 1_445 no
O2 C33 2.894(7) . . no
O2 C54 3.213(8) . 1_445 no
O3 C51 2.927(7) . . no
O3 C36 3.201(7) . 1_565 no
O3 N4 3.160(6) . 1_565 no
O4 C18 3.193(7) . 1_455 no
O4 N2 3.181(6) . 1_455 no
O4 C69 2.911(7) . . no
O1 H8N 2.4900 . . no
O1 H15 2.5100 . . no
O1 H72B 2.6100 . . no
O1 H62 2.6100 . . no
O1 H59 2.8200 . 1_545 no
O2 H54B 2.2800 . 1_445 no
O2 H33 2.5100 . . no
O2 H44 2.6000 . 1_445 no
O2 H6N 2.5100 . 1_445 no
O2 H41 2.8300 . 1_455 no
O3 H51 2.5300 . . no
O3 H26 2.6100 . 1_565 no
O3 H4N 2.3900 . 1_565 no
O3 H36B 2.3100 . 1_565 no
O3 H23 2.8400 . . no
O4 H8 2.6200 . 1_455 no
O4 H5 2.8200 . 1_465 no
O4 H69 2.5200 . . no
O4 H2N 2.4200 . 1_455 no
O4 H18C 2.7800 . 1_455 no
O4 H18B 2.8800 . 1_455 no
N1 N2 2.741(7) . . no
N2 O4 3.181(6) . 1_655 no
N2 N1 2.741(7) . . no
N3 N4 2.735(7) . . no
N4 O3 3.160(6) . 1_545 no
N4 N3 2.735(7) . . no
N5 N6 2.703(7) . . no
N6 O2 3.262(6) . 1_665 no
N6 N5 2.703(7) . . no
N7 N8 2.705(7) . . no
N8 O1 3.239(6) . . no
N8 N7 2.705(7) . . no
N1 H2N 2.2500 . . no
N3 H4N 2.2500 . . no
N5 H6N 2.2100 . . no
N7 H8N 2.2000 . . no
C1 C59 3.474(8) . 1_545 no
C2 C59 3.548(9) . 1_545 no
C3 C61 3.524(8) . 1_545 no
C4 C61 3.590(8) . 1_545 no
C4 C56 3.592(8) . 1_645 no
C5 C56 3.586(8) . 1_645 no
C5 C55 3.486(8) . 1_645 no
C7 C57 3.550(9) . 1_645 no
C8 C64 3.525(9) . 1_645 no
C8 C57 3.599(8) . 1_645 no
C10 C62 3.525(9) . 1_545 no
C12 C50 3.575(9) . 1_545 no
C15 O1 2.905(7) . . no
C18 O4 3.193(7) . 1_655 no
C19 C41 3.480(9) . 1_455 no
C20 C40 3.597(8) . 1_455 no
C20 C41 3.525(9) . 1_455 no
C21 C43 3.563(8) . 1_455 no
C22 C38 3.594(8) . . no
C23 C38 3.578(9) . . no
C23 C37 3.470(8) . . no
C25 C40 3.589(8) . . no
C25 C39 3.572(8) . . no
C26 C46 3.559(9) . . no
C28 C44 3.550(9) . 1_455 no
C33 O2 2.894(7) . . no
C36 O3 3.201(7) . 1_545 no
C37 C23 3.470(8) . . no
C38 C23 3.578(9) . . no
C38 C22 3.594(8) . . no
C39 C25 3.572(8) . . no
C40 C20 3.597(8) . 1_655 no
C40 C25 3.589(8) . . no
C41 C20 3.525(9) . 1_655 no
C41 C19 3.480(9) . 1_655 no
C43 C21 3.563(8) . 1_655 no
C44 C28 3.550(9) . 1_655 no
C46 C26 3.559(9) . . no
C50 C12 3.575(9) . 1_565 no
C51 O3 2.927(7) . . no
C54 O2 3.213(8) . 1_665 no
C55 C5 3.486(8) . 1_465 no
C56 C5 3.586(8) . 1_465 no
C56 C4 3.592(8) . 1_465 no
C57 C7 3.550(9) . 1_465 no
C57 C8 3.599(8) . 1_465 no
C59 C2 3.548(9) . 1_565 no
C59 C1 3.474(8) . 1_565 no
C61 C4 3.590(8) . 1_565 no
C61 C3 3.524(8) . 1_565 no
C62 C10 3.525(9) . 1_565 no
C64 C8 3.525(9) . 1_465 no
C69 O4 2.911(7) . . no
C72 O1 3.236(8) . . no
C1 H2N 2.7900 . . no
C2 H12 2.6700 . . no
C5 H10B 2.6100 . . no
C7 H54C 3.0300 . 1_544 no
C8 H64B 3.0200 . 1_645 no
C8 H54C 2.9600 . 1_544 no
C10 H5 2.6700 . . no
C12 H46A 3.0400 . . no
C12 H64C 3.0700 . 1_545 no
C12 H2 2.6500 . . no
C13 H38 2.9600 . . no
C13 H46A 2.9500 . . no
C13 H64C 2.9100 . 1_545 no
C14 H48 2.9300 . . no
C14 H64C 2.8100 . 1_545 no
C15 H64C 2.9000 . 1_545 no
C16 H64C 3.0800 . 1_545 no
C17 H62 2.8900 . . no
C17 H15 2.7900 . . no
C17 H59 2.9700 . 1_545 no
C18 H62 3.0800 . . no
C18 H54A 3.0900 . 1_544 no
C19 H13 3.0900 . . no
C19 H4N 2.7900 . . no
C20 H30 2.6800 . . no
C23 H28C 2.7800 . . no
C23 H28B 3.0900 . . no
C24 H61 2.9200 . 1_556 no
C26 H46B 2.8900 . . no
C28 H23 2.6700 . . no
C30 H20 2.6600 . . no
C31 H64A 3.0100 . 1_545 no
C31 H46C 3.0200 . 1_455 no
C31 H56 2.9600 . 1_545 no
C32 H66 2.9200 . 1_545 no
C32 H46C 2.8700 . 1_455 no
C33 H46C 2.8500 . 1_455 no
C34 H46C 2.9800 . 1_455 no
C35 H33 2.8000 . . no
C35 H41 2.9700 . 1_455 no
C35 H44 2.8900 . 1_445 no
C37 H6N 2.7800 . . no
C37 H67 3.0600 . 1_655 no
C38 H48 2.7100 . . no
C41 H46B 2.9800 . . no
C41 H46C 2.8800 . . no
C44 H28C 3.0900 . 1_655 no
C46 H41 2.6700 . . no
C48 H28B 3.0600 . . no
C48 H38 2.6900 . . no
C49 H2 2.9400 . 1_565 no
C49 H28B 2.9000 . . no
C50 H12 2.9100 . 1_565 no
C50 H28B 2.8000 . . no
C51 H28B 2.8800 . . no
C52 H28B 3.0400 . . no
C53 H26 2.9500 . 1_565 no
C53 H23 2.9000 . . no
C53 H51 2.8200 . . no
C54 H18B 3.0800 . 1_566 no
C55 H49 3.0500 . . no
C55 H8N 2.7700 . . no
C56 H66 2.6800 . . no
C59 H64B 2.8400 . . no
C59 H64C 3.0700 . . no
C61 H43 2.9100 . 1_454 no
C64 H59 2.7000 . . no
C66 H56 2.6600 . . no
C66 H10A 3.1000 . 1_465 no
C67 H20 2.9600 . . no
C67 H28A 3.0700 . . no
C67 H10A 2.8500 . 1_465 no
C68 H30 2.9500 . . no
C68 H10A 2.8400 . 1_465 no
C69 H10A 3.0800 . 1_465 no
C71 H69 2.8200 . . no
C71 H8 2.9400 . 1_455 no
C71 H5 2.9200 . 1_465 no
C72 H36A 3.0000 . 1_554 no
H2 C12 2.6500 . . no
H2 H12 2.2100 . . no
H2 C49 2.9400 . 1_545 no
H2 H10C 2.4400 . . no
H2N O4 2.4200 . 1_655 no
H2N C1 2.7900 . . no
H2N N1 2.2500 . . no
H2N H18B 2.3700 . . no
H4N H36B 2.0900 . . no
H4N C19 2.7900 . . no
H4N O3 2.3900 . 1_545 no
H4N N3 2.2500 . . no
H5 C71 2.9200 . 1_645 no
H5 H10B 2.0800 . . no
H5 C10 2.6700 . . no
H5 O4 2.8200 . 1_645 no
H6N C37 2.7800 . . no
H6N O2 2.5100 . 1_665 no
H6N N5 2.2100 . . no
H6N H54B 2.1600 . . no
H8 O4 2.6200 . 1_655 no
H8 C71 2.9400 . 1_655 no
H8N O1 2.4900 . . no
H8N N7 2.2000 . . no
H8N H72B 2.1700 . . no
H8N C55 2.7700 . . no
H10A C69 3.0800 . 1_645 no
H10A C66 3.1000 . 1_645 no
H10A C67 2.8500 . 1_645 no
H10A C68 2.8400 . 1_645 no
H10B C5 2.6100 . . no
H10B H5 2.0800 . . no
H10C H2 2.4400 . . no
H12 C50 2.9100 . 1_545 no
H12 H2 2.2100 . . no
H12 C2 2.6700 . . no
H13 C19 3.0900 . . no
H13 H46A 2.5900 . . no
H15 C17 2.7900 . . no
H15 O1 2.5100 . . no
H18B C54 3.0800 . 1_544 no
H18B H2N 2.3700 . . no
H18B H54A 2.3300 . 1_544 no
H18B O4 2.8800 . 1_655 no
H18C O4 2.7800 . 1_655 no
H20 H30 2.2500 . . no
H20 C30 2.6600 . . no
H20 H28A 2.3500 . . no
H20 C67 2.9600 . . no
H23 O3 2.8400 . . no
H23 H28C 2.3000 . . no
H23 C28 2.6700 . . no
H23 C53 2.9000 . . no
H26 H54A 2.5800 . 1_545 no
H26 O3 2.6100 . 1_545 no
H26 C53 2.9500 . 1_545 no
H28A C67 3.0700 . . no
H28A H20 2.3500 . . no
H28B C52 3.0400 . . no
H28B C23 3.0900 . . no
H28B C48 3.0600 . . no
H28B C49 2.9000 . . no
H28B C50 2.8000 . . no
H28B C51 2.8800 . . no
H28C H23 2.3000 . . no
H28C C44 3.0900 . 1_455 no
H28C C23 2.7800 . . no
H30 C68 2.9500 . . no
H30 H20 2.2500 . . no
H30 C20 2.6800 . . no
H31 H64A 2.5700 . 1_545 no
H33 C35 2.8000 . . no
H33 O2 2.5100 . . no
H36A H72A 2.4100 . 1_556 no
H36A C72 3.0000 . 1_556 no
H36B O3 2.3100 . 1_545 no
H36B H4N 2.0900 . . no
H36C H44 2.4800 . 1_445 no
H38 H46A 2.3100 . . no
H38 H48 2.2700 . . no
H38 C13 2.9600 . . no
H38 C48 2.6900 . . no
H41 C46 2.6700 . . no
H41 O2 2.8300 . 1_655 no
H41 C35 2.9700 . 1_655 no
H41 H46C 2.4100 . . no
H41 H46B 2.5500 . . no
H43 C61 2.9100 . 1_656 no
H44 O2 2.6000 . 1_665 no
H44 C35 2.8900 . 1_665 no
H44 H36C 2.4800 . 1_665 no
H46A C12 3.0400 . . no
H46A C13 2.9500 . . no
H46A H38 2.3100 . . no
H46A H13 2.5900 . . no
H46B C26 2.8900 . . no
H46B C41 2.9800 . . no
H46B H41 2.5500 . . no
H46C C31 3.0200 . 1_655 no
H46C C32 2.8700 . 1_655 no
H46C H41 2.4100 . . no
H46C C41 2.8800 . . no
H46C C34 2.9800 . 1_655 no
H46C C33 2.8500 . 1_655 no
H48 H38 2.2700 . . no
H48 C38 2.7100 . . no
H48 C14 2.9300 . . no
H49 C55 3.0500 . . no
H51 O3 2.5300 . . no
H51 C53 2.8200 . . no
H54A H26 2.5800 . 1_565 no
H54A C18 3.0900 . 1_566 no
H54A H18B 2.3300 . 1_566 no
H54B O2 2.2800 . 1_665 no
H54B H6N 2.1600 . . no
H54C C7 3.0300 . 1_566 no
H54C C8 2.9600 . 1_566 no
H56 C31 2.9600 . 1_565 no
H56 C66 2.6600 . . no
H56 H64A 2.3200 . . no
H56 H66 2.2300 . . no
H59 O1 2.8200 . 1_565 no
H59 C17 2.9700 . 1_565 no
H59 C64 2.7000 . . no
H59 H64B 2.3800 . . no
H61 C24 2.9200 . 1_554 no
H62 O1 2.6100 . . no
H62 C17 2.8900 . . no
H62 C18 3.0800 . . no
H64A C31 3.0100 . 1_565 no
H64A H31 2.5700 . 1_565 no
H64A H56 2.3200 . . no
H64B C8 3.0200 . 1_465 no
H64B C59 2.8400 . . no
H64B H59 2.3800 . . no
H64C C12 3.0700 . 1_565 no
H64C C13 2.9100 . 1_565 no
H64C C14 2.8100 . 1_565 no
H64C C15 2.9000 . 1_565 no
H64C C16 3.0800 . 1_565 no
H64C C59 3.0700 . . no
H66 C32 2.9200 . 1_565 no
H66 C56 2.6800 . . no
H66 H56 2.2300 . . no
H67 C37 3.0600 . 1_455 no
H69 O4 2.5200 . . no
H69 C71 2.8200 . . no
H72A H36A 2.4100 . 1_554 no
H72B O1 2.6100 . . no
H72B H8N 2.1700 . . no

loop_
_geom_hbond_atom_site_label_D
_geom_hbond_atom_site_label_H
_geom_hbond_atom_site_label_A
_geom_hbond_site_symmetry_A
_geom_hbond_distance_DH
_geom_hbond_distance_HA
_geom_hbond_distance_DA
_geom_hbond_angle_DHA
_geom_hbond_publ_flag
N2 H2N O4 1_655 0.86 2.42 3.181(6) 148 yes
N2 H2N N1 . 0.86 2.25 2.741(7) 117 yes
N4 H4N O3 1_545 0.86 2.39 3.160(6) 149 yes
N4 H4N N3 . 0.86 2.25 2.735(7) 116 yes
N6 H6N O2 1_665 0.86 2.51 3.262(6) 147 yes
N6 H6N N5 . 0.86 2.21 2.703(7) 116 yes
N8 H8N O1 . 0.86 2.49 3.239(6) 146 yes
N8 H8N N7 . 0.86 2.20 2.705(7) 118 yes
C15 H15 O1 . 0.93 2.51 2.905(7) 106 ?
C33 H33 O2 . 0.93 2.51 2.894(7) 105 ?
C36 H36B O3 1_545 0.96 2.31 3.201(7) 154 y
C44 H44 O2 1_665 0.93 2.60 3.472(9) 157 y
C51 H51 O3 . 0.93 2.53 2.927(7) 106 ?
C54 H54B O2 1_665 0.96 2.28 3.213(8) 162 y
C69 H69 O4 . 0.93 2.52 2.911(7) 106 ?
C10 H10A Cg15 1_645 0.96 2.76 3.586(7) 145 yes
C28 H28B Cg11 1_555 0.96 2.63 3.579(7) 171 yes
C46 H46C Cg7 1_655 0.96 2.65 3.594(7) 168 yes
C64 H64C Cg3 1_565 0.96 2.65 3.604(7) 173 yes

loop_
_geom_torsion_atom_site_label_1
_geom_torsion_atom_site_label_2
_geom_torsion_atom_site_label_3
_geom_torsion_atom_site_label_4
_geom_torsion_site_symmetry_1
_geom_torsion_site_symmetry_2
_geom_torsion_site_symmetry_3
_geom_torsion_site_symmetry_4
_geom_torsion
_geom_torsion_publ_flag
C9 N1 C1 C2 . . . . 2.3(8) no
C9 N1 C1 C11 . . . . -173.9(5) no
C1 N1 C9 C4 . . . . -2.0(8) no
C1 N1 C9 C8 . . . . 177.4(5) no
C17 N2 C16 C11 . . . . 136.2(6) no
C17 N2 C16 C15 . . . . -42.2(8) no
C16 N2 C17 O1 . . . . -2.1(10) no
C16 N2 C17 C18 . . . . -179.7(6) no
C27 N3 C19 C20 . . . . -0.4(8) no
C27 N3 C19 C29 . . . . -175.4(5) no
C19 N3 C27 C22 . . . . 0.2(8) no
C19 N3 C27 C26 . . . . 177.4(5) no
C35 N4 C34 C33 . . . . -42.6(8) no
C34 N4 C35 O2 . . . . -1.0(10) no
C35 N4 C34 C29 . . . . 136.7(6) no
C34 N4 C35 C36 . . . . -179.7(6) no
C37 N5 C45 C44 . . . . -176.9(5) no
C37 N5 C45 C40 . . . . 1.9(8) no
C45 N5 C37 C47 . . . . 174.4(5) no
C45 N5 C37 C38 . . . . -1.9(7) no
C53 N6 C52 C47 . . . . -135.1(6) no
C52 N6 C53 O3 . . . . -3.6(10) no
C53 N6 C52 C51 . . . . 43.5(9) no
C52 N6 C53 C54 . . . . 174.8(6) no
C55 N7 C63 C58 . . . . 1.6(8) no
C55 N7 C63 C62 . . . . -177.6(5) no
C63 N7 C55 C65 . . . . 174.9(5) no
C63 N7 C55 C56 . . . . -1.9(8) no
C70 N8 C71 C72 . . . . 175.2(6) no
C71 N8 C70 C65 . . . . -135.5(6) no
C70 N8 C71 O4 . . . . -1.8(10) no
C71 N8 C70 C69 . . . . 42.6(9) no
C11 C1 C2 C3 . . . . 174.8(5) no
N1 C1 C11 C12 . . . . -152.0(6) no
C2 C1 C11 C12 . . . . 31.8(8) no
N1 C1 C11 C16 . . . . 31.9(8) no
C2 C1 C11 C16 . . . . -144.3(6) no
N1 C1 C2 C3 . . . . -1.4(9) no
C1 C2 C3 C4 . . . . 0.0(8) no
C1 C2 C3 C10 . . . . -178.9(6) no
C10 C3 C4 C9 . . . . 179.2(5) no
C2 C3 C4 C9 . . . . 0.3(8) no
C10 C3 C4 C5 . . . . 1.6(9) no
C2 C3 C4 C5 . . . . -177.3(5) no
C3 C4 C9 C8 . . . . -178.7(5) no
C5 C4 C9 N1 . . . . 178.4(5) no
C9 C4 C5 C6 . . . . 0.7(8) no
C5 C4 C9 C8 . . . . -1.0(8) no
C3 C4 C9 N1 . . . . 0.7(8) no
C3 C4 C5 C6 . . . . 178.3(6) no
C4 C5 C6 C7 . . . . 0.4(9) no
C5 C6 C7 C8 . . . . -1.1(10) no
C6 C7 C8 C9 . . . . 0.8(10) no
C7 C8 C9 C4 . . . . 0.2(9) no
C7 C8 C9 N1 . . . . -179.2(6) no
C12 C11 C16 N2 . . . . 178.4(5) no
C16 C11 C12 C13 . . . . 2.9(9) no
C1 C11 C16 C15 . . . . 173.0(5) no
C1 C11 C16 N2 . . . . -5.4(8) no
C12 C11 C16 C15 . . . . -3.3(8) no
C1 C11 C12 C13 . . . . -173.5(6) no
C11 C12 C13 C14 . . . . -1.2(10) no
C12 C13 C14 C15 . . . . -0.2(10) no
C13 C14 C15 C16 . . . . -0.2(10) no
C14 C15 C16 C11 . . . . 2.0(9) no
C14 C15 C16 N2 . . . . -179.6(6) no
N3 C19 C20 C21 . . . . 1.2(9) no
C29 C19 C20 C21 . . . . 176.2(5) no
C20 C19 C29 C34 . . . . -142.6(6) no
C20 C19 C29 C30 . . . . 33.1(8) no
N3 C19 C29 C30 . . . . -151.7(6) no
N3 C19 C29 C34 . . . . 32.5(8) no
C19 C20 C21 C22 . . . . -1.7(9) no
C19 C20 C21 C28 . . . . -179.2(6) no
C28 C21 C22 C27 . . . . 179.0(6) no
C28 C21 C22 C23 . . . . 0.2(9) no
C20 C21 C22 C23 . . . . -177.3(6) no
C20 C21 C22 C27 . . . . 1.5(8) no
C21 C22 C23 C24 . . . . 179.6(6) no
C21 C22 C27 C26 . . . . -177.8(5) no
C27 C22 C23 C24 . . . . 0.9(9) no
C21 C22 C27 N3 . . . . -0.7(8) no
C23 C22 C27 C26 . . . . 1.0(9) no
C23 C22 C27 N3 . . . . 178.1(5) no
C22 C23 C24 C25 . . . . -1.8(9) no
C23 C24 C25 C26 . . . . 0.9(10) no
C24 C25 C26 C27 . . . . 0.9(9) no
C25 C26 C27 N3 . . . . -179.1(5) no
C25 C26 C27 C22 . . . . -1.9(9) no
C30 C29 C34 N4 . . . . 178.0(5) no
C34 C29 C30 C31 . . . . 3.1(10) no
C19 C29 C34 N4 . . . . -6.1(9) no
C30 C29 C34 C33 . . . . -2.7(8) no
C19 C29 C34 C33 . . . . 173.2(5) no
C19 C29 C30 C31 . . . . -172.9(6) no
C29 C30 C31 C32 . . . . -1.9(11) no
C30 C31 C32 C33 . . . . 0.2(11) no
C31 C32 C33 C34 . . . . 0.2(10) no
C32 C33 C34 N4 . . . . -179.6(6) no
C32 C33 C34 C29 . . . . 1.1(9) no
C47 C37 C38 C39 . . . . -176.5(5) no
N5 C37 C47 C48 . . . . 151.7(6) no
N5 C37 C38 C39 . . . . -0.3(8) no
C38 C37 C47 C52 . . . . 145.0(6) no
N5 C37 C47 C52 . . . . -31.3(8) no
C38 C37 C47 C48 . . . . -32.0(8) no
C37 C38 C39 C40 . . . . 2.4(9) no
C37 C38 C39 C46 . . . . 178.2(5) no
C46 C39 C40 C45 . . . . -178.1(6) no
C38 C39 C40 C41 . . . . 177.8(6) no
C38 C39 C40 C45 . . . . -2.3(8) no
C46 C39 C40 C41 . . . . 2.1(9) no
C45 C40 C41 C42 . . . . 0.4(9) no
C39 C40 C45 N5 . . . . 0.2(8) no
C39 C40 C45 C44 . . . . 179.0(5) no
C41 C40 C45 N5 . . . . -179.9(5) no
C41 C40 C45 C44 . . . . -1.1(8) no
C39 C40 C41 C42 . . . . -179.8(6) no
C40 C41 C42 C43 . . . . 0.7(10) no
C41 C42 C43 C44 . . . . -0.9(10) no
C42 C43 C44 C45 . . . . 0.1(9) no
C43 C44 C45 N5 . . . . 179.8(5) no
C43 C44 C45 C40 . . . . 0.9(9) no
C37 C47 C48 C49 . . . . 172.9(6) no
C52 C47 C48 C49 . . . . -4.2(10) no
C37 C47 C52 N6 . . . . 5.1(8) no
C48 C47 C52 N6 . . . . -177.8(5) no
C48 C47 C52 C51 . . . . 3.6(8) no
C37 C47 C52 C51 . . . . -173.5(5) no
C47 C48 C49 C50 . . . . 2.3(11) no
C48 C49 C50 C51 . . . . 0.4(10) no
C49 C50 C51 C52 . . . . -0.9(10) no
C50 C51 C52 N6 . . . . -179.8(6) no
C50 C51 C52 C47 . . . . -1.2(9) no
N7 C55 C56 C57 . . . . 1.0(9) no
C65 C55 C56 C57 . . . . -175.7(5) no
N7 C55 C65 C66 . . . . 151.4(5) no
N7 C55 C65 C70 . . . . -32.0(7) no
C56 C55 C65 C66 . . . . -31.7(7) no
C56 C55 C65 C70 . . . . 144.9(5) no
C55 C56 C57 C58 . . . . 0.3(9) no
C55 C56 C57 C64 . . . . 178.5(6) no
C56 C57 C58 C59 . . . . 178.5(6) no
C56 C57 C58 C63 . . . . -0.7(8) no
C64 C57 C58 C59 . . . . 0.3(9) no
C64 C57 C58 C63 . . . . -178.9(5) no
C57 C58 C59 C60 . . . . -179.1(6) no
C63 C58 C59 C60 . . . . 0.0(9) no
C57 C58 C63 N7 . . . . -0.3(8) no
C57 C58 C63 C62 . . . . 178.9(5) no
C59 C58 C63 N7 . . . . -179.5(5) no
C59 C58 C63 C62 . . . . -0.3(8) no
C58 C59 C60 C61 . . . . 0.2(10) no
C59 C60 C61 C62 . . . . 0.0(9) no
C60 C61 C62 C63 . . . . -0.3(9) no
C61 C62 C63 N7 . . . . 179.7(5) no
C61 C62 C63 C58 . . . . 0.5(9) no
C55 C65 C66 C67 . . . . 173.5(6) no
C70 C65 C66 C67 . . . . -3.3(9) no
C55 C65 C70 N8 . . . . 4.7(8) no
C55 C65 C70 C69 . . . . -173.5(5) no
C66 C65 C70 N8 . . . . -178.7(5) no
C66 C65 C70 C69 . . . . 3.2(8) no
C65 C66 C67 C68 . . . . 1.4(10) no
C66 C67 C68 C69 . . . . 0.7(10) no
C67 C68 C69 C70 . . . . -0.8(10) no
C68 C69 C70 N8 . . . . -179.4(6) no
C68 C69 C70 C65 . . . . -1.2(9) no
